data_1542912
loop_
_publ_author_name
'Bilbeisi, Rana A.'
'Prakasam, Thirumurugan'
'Lusi, Matteo'
'El Khoury, Roberto'
'Platas-Iglesias, Carlos'
'Charbonni\`ere, Lo\"ic J.'
'Olsen, John-Carl'
'Elhabiri, Mourad'
'Trabolsi, Ali'

_publ_section_title
;
 [C--H&#x22EF;anion] interactions mediate the templation and anion binding
 properties of topologically non-trivial metal--organic structures in
 aqueous solutions
;
_journal_issue 4
_journal_name_full 'Chem. Sci.'
_journal_page_first 2524
_journal_paper_doi 10.1039/C5SC04246A
_journal_volume 7
_journal_year 2016
_chemical_formula_sum 'C111 H81 Br2 F18 N15 O22 Zn5'
_chemical_formula_weight 2805.57
_chemical_name_systematic
;
 ?
;
_chemical_properties_physical 'Air-sensitive, Heat-sensitive'
_space_group_crystal_system trigonal
_space_group_IT_number 147
_space_group_name_Hall '-P 3'
_space_group_name_H-M_alt 'P -3'
_symmetry_space_group_name_Hall '-P 3'
_symmetry_space_group_name_H-M 'P -3'
_atom_sites_solution_hydrogens geom
_audit_creation_method SHELXL-2014
_audit_update_record
;
2015-06-30 deposited with the CCDC.
2016-02-19 downloaded from the CCDC.
;
_cell_angle_alpha 90
_cell_angle_beta 90
_cell_angle_gamma 120
_cell_formula_units_Z 2
_cell_length_a 23.023(4)
_cell_length_b 23.023(4)
_cell_length_c 16.459(3)
_cell_measurement_temperature 100(2)
_cell_volume 7555(2)
_computing_structure_refinement 'SHELXL-2014 (Sheldrick, 2014)'
_diffrn_ambient_temperature 100(2)
_diffrn_measured_fraction_theta_full 0.767
_diffrn_measured_fraction_theta_max 0.984
_diffrn_measurement_device_type 'Bruker Apex2 duo'
_diffrn_radiation_type CuK\a
_diffrn_radiation_wavelength 1.54178
_diffrn_reflns_av_R_equivalents 0.0935
_diffrn_reflns_av_unetI/netI 0.0658
_diffrn_reflns_laue_measured_fraction_full 0.767
_diffrn_reflns_laue_measured_fraction_max 0.984
_diffrn_reflns_limit_h_max 25
_diffrn_reflns_limit_h_min -25
_diffrn_reflns_limit_k_max 25
_diffrn_reflns_limit_k_min -25
_diffrn_reflns_limit_l_max 18
_diffrn_reflns_limit_l_min -17
_diffrn_reflns_number 36252
_diffrn_reflns_point_group_measured_fraction_full 0.767
_diffrn_reflns_point_group_measured_fraction_max 0.984
_diffrn_reflns_theta_full 67.679
_diffrn_reflns_theta_max 58.297
_diffrn_reflns_theta_min 2.685
_exptl_absorpt_coefficient_mu 2.206
_exptl_absorpt_correction_T_max 0.7526
_exptl_absorpt_correction_T_min 0.6491
_exptl_absorpt_correction_type multi-scan
_exptl_absorpt_process_details sadabs
_exptl_crystal_colour colourless
_exptl_crystal_density_diffrn 1.233
_exptl_crystal_description plates
_exptl_crystal_F_000 2820
_exptl_crystal_size_max 0.100
_exptl_crystal_size_mid 0.010
_exptl_crystal_size_min 0.010
_refine_diff_density_max 1.450
_refine_diff_density_min -0.654
_refine_diff_density_rms 0.106
_refine_ls_extinction_method none
_refine_ls_goodness_of_fit_ref 1.067
_refine_ls_hydrogen_treatment constr
_refine_ls_matrix_type full
_refine_ls_number_parameters 520
_refine_ls_number_reflns 6994
_refine_ls_number_restraints 0
_refine_ls_restrained_S_all 1.067
_refine_ls_R_factor_all 0.1205
_refine_ls_R_factor_gt 0.0933
_refine_ls_shift/su_max 0.000
_refine_ls_shift/su_mean 0.000
_refine_ls_structure_factor_coef Fsqd
_refine_ls_weighting_details 'w=1/[\s^2^(Fo^2^)+(0.1950P)^2^] where P=(Fo^2^+2Fc^2^)/3'
_refine_ls_weighting_scheme calc
_refine_ls_wR_factor_gt 0.2711
_refine_ls_wR_factor_ref 0.2957
_reflns_Friedel_coverage 0.000
_reflns_number_gt 4289
_reflns_number_total 6994
_reflns_threshold_expression 'I > 2\s(I)'
_cod_data_source_file c5sc04246a1.cif
_cod_data_source_block C:\sadsq_sq_d
_cod_original_cell_volume 7555(3)
_cod_database_code 1542912
_shelx_space_group_comment
;
The symmetry employed for this shelxl refinement is uniquely defined
by the following loop, which should always be used as a source of
symmetry information in preference to the above space-group names.
They are only intended as comments.
;
_shelx_estimated_absorpt_t_min 0.810
_shelx_estimated_absorpt_t_max 0.978
_shelxl_version_number 2014-3

loop_
_space_group_symop_operation_xyz
'x, y, z'
'-y, x-y, z'
'-x+y, -x, z'
'-x, -y, -z'
'y, -x+y, -z'
'x-y, x, -z'

loop_
_atom_site_label
_atom_site_type_symbol
_atom_site_fract_x
_atom_site_fract_y
_atom_site_fract_z
_atom_site_U_iso_or_equiv
_atom_site_adp_type
_atom_site_occupancy
_atom_site_site_symmetry_order
_atom_site_calc_flag
_atom_site_refinement_flags_posn
_atom_site_refinement_flags_adp
_atom_site_refinement_flags_occupancy
Zn1 Zn 0.68094(6) 0.00717(5) 0.25673(6) 0.0850(4) Uani 1 1 d . . .
O1 O 0.4602(4) 0.1192(4) 0.1582(6) 0.139(3) Uani 1 1 d . . .
Zn2 Zn 0.6667 0.3333 0.50235(9) 0.0811(6) Uani 1 3 d S T P
O7 O 0.7387(4) -0.0260(4) 0.3170(5) 0.133(2) Uani 1 1 d . . .
C2 C 0.5273(5) 0.1623(4) 0.1457(7) 0.100(3) Uani 1 1 d . . .
H2A H 0.5435 0.2020 0.1815 0.120 Uiso 1 1 calc R U .
H2B H 0.5355 0.1778 0.0886 0.120 Uiso 1 1 calc R U .
C3 C 0.5635(4) 0.1252(4) 0.1646(5) 0.083(2) Uani 1 1 d . . .
C4 C 0.6135(5) 0.1508(4) 0.2200(5) 0.084(2) Uani 1 1 d . . .
H4 H 0.6258 0.1923 0.2458 0.101 Uiso 1 1 calc R U .
Zn5 Zn 0.6667 0.3333 -0.00540(9) 0.0684(5) Uani 1 3 d S T P
C5 C 0.6475(4) 0.1156(4) 0.2395(4) 0.0724(19) Uani 1 1 d . . .
O6 O 0.6667 0.3333 -0.2506(2) 0.0270(11) Uani 1 3 d S T P
N6 N 0.6303(3) 0.0565(3) 0.2064(3) 0.0708(15) Uani 1 1 d . . .
C7 C 0.5798(4) 0.0313(4) 0.1521(4) 0.078(2) Uani 1 1 d . . .
H7 H 0.5668 -0.0108 0.1277 0.093 Uiso 1 1 calc R U .
C8 C 0.5463(4) 0.0646(4) 0.1307(5) 0.085(2) Uani 1 1 d . . .
H8 H 0.5109 0.0452 0.0920 0.102 Uiso 1 1 calc R U .
C9 C 0.7027(4) 0.1409(4) 0.2989(4) 0.078(2) Uani 1 1 d . . .
N10 N 0.7270(4) 0.1008(3) 0.3177(4) 0.0863(18) Uani 1 1 d . . .
C11 C 0.7765(6) 0.1200(6) 0.3702(6) 0.116(3) Uani 1 1 d . . .
H11 H 0.7921 0.0901 0.3846 0.139 Uiso 1 1 calc R U .
C12 C 0.8068(6) 0.1850(6) 0.4053(7) 0.121(4) Uani 1 1 d . . .
H12 H 0.8432 0.1991 0.4421 0.146 Uiso 1 1 calc R U .
C13 C 0.7834(5) 0.2261(5) 0.3860(6) 0.105(3) Uani 1 1 d . . .
C14 C 0.7311(5) 0.2061(4) 0.3320(4) 0.087(2) Uani 1 1 d . . .
H14 H 0.7147 0.2352 0.3174 0.105 Uiso 1 1 calc R U .
C15 C 0.8161(5) 0.2987(5) 0.4185(6) 0.110(3) Uani 1 1 d . . .
H15A H 0.7843 0.3158 0.4148 0.132 Uiso 1 1 calc R U .
H15B H 0.8296 0.3006 0.4760 0.132 Uiso 1 1 calc R U .
O16 O 0.8695(4) 0.3350(3) 0.3722(4) 0.111(2) Uani 1 1 d . . .
C17 C 0.4946(5) 0.0915(5) 0.3831(5) 0.088(2) Uani 1 1 d . . .
C18 C 0.4672(5) 0.0328(5) 0.3423(5) 0.096(3) Uani 1 1 d . . .
H18 H 0.4300 0.0210 0.3074 0.115 Uiso 1 1 calc R U .
C19 C 0.4923(5) -0.0106(5) 0.3502(6) 0.103(3) Uani 1 1 d . . .
H19 H 0.4719 -0.0521 0.3218 0.123 Uiso 1 1 calc R U .
C20 C 0.5467(5) 0.0068(5) 0.3994(5) 0.086(2) Uani 1 1 d . . .
C21 C 0.5738(5) 0.0652(5) 0.4370(4) 0.085(2) Uani 1 1 d . . .
H21 H 0.6120 0.0774 0.4702 0.102 Uiso 1 1 calc R U .
C22 C 0.5505(5) 0.1088(5) 0.4311(4) 0.086(2) Uani 1 1 d . . .
H22 H 0.5720 0.1503 0.4594 0.103 Uiso 1 1 calc R U .
C23 C 0.5703(7) -0.0441(6) 0.4108(5) 0.118(4) Uani 1 1 d . . .
H23A H 0.6088 -0.0258 0.4488 0.141 Uiso 1 1 calc R U .
H23B H 0.5336 -0.0859 0.4345 0.141 Uiso 1 1 calc R U .
N24 N 0.5905(4) -0.0588(4) 0.3310(4) 0.0862(19) Uani 1 1 d . . .
C25 C 0.5513(5) -0.1148(5) 0.2965(5) 0.091(2) Uani 1 1 d . . .
H25 H 0.5114 -0.1471 0.3229 0.109 Uiso 1 1 calc R U .
C26 C 0.5681(5) -0.1287(4) 0.2170(5) 0.084(2) Uani 1 1 d . . .
N27 N 0.6258(3) -0.0805(3) 0.1881(3) 0.0770(16) Uani 1 1 d . . .
C28 C 0.6475(5) -0.0861(4) 0.1140(5) 0.092(3) Uani 1 1 d . . .
C29 C 0.6119(7) -0.1413(5) 0.0660(6) 0.113(3) Uani 1 1 d . . .
H29 H 0.6284 -0.1440 0.0141 0.135 Uiso 1 1 calc R U .
C30 C 0.5509(7) -0.1937(6) 0.0945(7) 0.120(4) Uani 1 1 d . . .
H30 H 0.5250 -0.2326 0.0623 0.144 Uiso 1 1 calc R U .
C31 C 0.5288(5) -0.1873(4) 0.1722(7) 0.103(3) Uani 1 1 d . . .
H31 H 0.4879 -0.2223 0.1938 0.124 Uiso 1 1 calc R U .
C32 C 0.7131(6) -0.0294(5) 0.0925(6) 0.115(3) Uani 1 1 d . . .
H32 H 0.7335 -0.0295 0.0424 0.138 Uiso 1 1 calc R U .
N33 N 0.7423(4) 0.0195(4) 0.1406(6) 0.114(3) Uani 1 1 d . . .
C34 C 0.8135(6) 0.0719(5) 0.1248(10) 0.150(5) Uani 1 1 d . . .
H34A H 0.8260 0.0661 0.0690 0.180 Uiso 1 1 calc R U .
H34B H 0.8431 0.0657 0.1632 0.180 Uiso 1 1 calc R U .
C35 C 0.8249(7) 0.1422(5) 0.1339(8) 0.118(4) Uani 1 1 d . . .
C36 C 0.8828(10) 0.1864(8) 0.1629(12) 0.182(7) Uani 1 1 d . . .
H36 H 0.9120 0.1715 0.1826 0.218 Uiso 1 1 calc R U .
C37 C 0.9042(9) 0.2549(7) 0.1665(12) 0.188(8) Uani 1 1 d . . .
H37 H 0.9495 0.2869 0.1788 0.225 Uiso 1 1 calc R U .
C38 C 0.8569(6) 0.2745(5) 0.1513(7) 0.118(3) Uani 1 1 d . . .
C39 C 0.7945(5) 0.2273(5) 0.1246(5) 0.103(3) Uani 1 1 d . . .
H39 H 0.7616 0.2393 0.1120 0.124 Uiso 1 1 calc R U .
C40 C 0.7804(6) 0.1611(5) 0.1162(7) 0.118(4) Uani 1 1 d . . .
H40 H 0.7374 0.1283 0.0970 0.141 Uiso 1 1 calc R U .
O1A O 0.6783(3) 0.2582(3) 0.5379(3) 0.0863(15) Uani 1 1 d . . .
C2A C 0.7034(4) 0.2586(4) 0.6063(5) 0.082(2) Uani 1 1 d . . .
O3A O 0.7278(3) 0.3026(3) 0.6586(3) 0.0798(14) Uani 1 1 d . . .
C4A C 0.7055(6) 0.1948(5) 0.6245(5) 0.098(3) Uani 1 1 d . . .
F5A F 0.7205(6) 0.1875(4) 0.6936(4) 0.198(4) Uani 1 1 d . . .
F6A F 0.7399(9) 0.1847(7) 0.5783(8) 0.302(9) Uani 1 1 d . . .
F7A F 0.6490(7) 0.1436(4) 0.6133(9) 0.303(10) Uani 1 1 d . . .
O1B O 0.6315(3) 0.2388(3) -0.0367(3) 0.0967(17) Uani 1 1 d . . .
C2B C 0.6261(4) 0.2149(4) -0.1042(5) 0.079(2) Uani 1 1 d . . .
O3B O 0.6407(3) 0.2399(3) -0.1706(3) 0.0940(16) Uani 1 1 d . . .
C4B C 0.5970(5) 0.1381(5) -0.1031(5) 0.094(3) Uani 1 1 d . . .
F5B F 0.5795(4) 0.1098(3) -0.1763(3) 0.142(2) Uani 1 1 d . . .
F6B F 0.5395(3) 0.1075(2) -0.0596(3) 0.1124(17) Uani 1 1 d . . .
F7B F 0.6379(4) 0.1220(3) -0.0641(5) 0.142(2) Uani 1 1 d . . .
Br3 Br 0.6667 0.3333 0.35848(8) 0.0914(5) Uani 1 3 d S T P
Br4 Br 0.6667 0.3333 0.13634(8) 0.0941(5) Uani 1 3 d S T P

loop_
_atom_site_aniso_label
_atom_site_aniso_U_11
_atom_site_aniso_U_22
_atom_site_aniso_U_33
_atom_site_aniso_U_23
_atom_site_aniso_U_13
_atom_site_aniso_U_12
Zn1 0.0969(8) 0.0755(7) 0.0838(7) -0.0068(5) -0.0022(5) 0.0439(6)
O1 0.125(6) 0.139(6) 0.181(8) 0.062(6) 0.030(5) 0.087(5)
Zn2 0.0919(8) 0.0919(8) 0.0596(9) 0.000 0.000 0.0460(4)
O7 0.144(6) 0.132(6) 0.147(6) -0.010(5) -0.031(5) 0.087(5)
C2 0.084(6) 0.076(5) 0.129(7) 0.013(5) 0.009(5) 0.031(5)
C3 0.085(5) 0.073(5) 0.078(5) 0.013(4) 0.013(4) 0.031(4)
C4 0.102(6) 0.078(5) 0.073(5) 0.015(4) 0.029(5) 0.045(5)
Zn5 0.0727(7) 0.0727(7) 0.0596(8) 0.000 0.000 0.0364(3)
C5 0.081(5) 0.071(5) 0.057(4) 0.002(3) 0.019(3) 0.031(4)
O6 0.0341(17) 0.0341(17) 0.013(2) 0.000 0.000 0.0171(9)
N6 0.080(4) 0.066(4) 0.061(3) 0.005(3) 0.012(3) 0.032(3)
C7 0.089(5) 0.070(5) 0.067(4) 0.006(4) 0.004(4) 0.035(4)
C8 0.077(5) 0.082(6) 0.089(5) 0.019(4) 0.006(4) 0.034(4)
C9 0.094(5) 0.074(5) 0.057(4) -0.001(4) 0.012(4) 0.035(4)
N10 0.094(5) 0.079(4) 0.077(4) -0.009(3) -0.010(4) 0.036(4)
C11 0.124(8) 0.116(8) 0.103(7) -0.014(6) -0.026(6) 0.057(7)
C12 0.131(9) 0.105(8) 0.111(7) -0.020(6) -0.041(7) 0.045(7)
C13 0.112(7) 0.101(7) 0.085(6) -0.015(5) 0.002(5) 0.039(6)
C14 0.107(6) 0.079(5) 0.056(4) 0.001(4) 0.012(4) 0.032(5)
C15 0.110(7) 0.086(6) 0.095(6) -0.022(5) 0.003(6) 0.021(6)
O16 0.134(5) 0.081(4) 0.093(4) -0.006(3) 0.018(4) 0.035(4)
C17 0.108(6) 0.106(6) 0.067(4) 0.009(4) 0.010(5) 0.067(6)
C18 0.109(7) 0.116(7) 0.078(5) -0.017(5) -0.003(5) 0.068(6)
C19 0.123(8) 0.099(7) 0.080(5) -0.003(5) 0.028(6) 0.051(6)
C20 0.123(7) 0.100(6) 0.059(4) 0.018(4) 0.021(5) 0.073(6)
C21 0.111(6) 0.114(7) 0.057(4) 0.010(4) 0.012(4) 0.075(6)
C22 0.112(7) 0.100(6) 0.058(4) 0.012(4) 0.013(4) 0.062(5)
C23 0.185(11) 0.136(8) 0.069(5) 0.024(5) 0.038(6) 0.108(8)
N24 0.114(5) 0.077(4) 0.070(4) 0.013(3) 0.022(4) 0.050(4)
C25 0.115(7) 0.076(6) 0.094(6) 0.029(5) 0.032(5) 0.056(5)
C26 0.103(6) 0.075(5) 0.087(5) 0.001(4) 0.002(5) 0.054(5)
N27 0.088(4) 0.067(4) 0.067(3) 0.001(3) 0.007(3) 0.032(4)
C28 0.133(8) 0.083(6) 0.077(5) 0.006(4) 0.015(5) 0.067(6)
C29 0.163(10) 0.089(7) 0.081(5) -0.014(5) 0.002(6) 0.060(7)
C30 0.154(10) 0.100(8) 0.099(7) -0.029(6) -0.025(7) 0.057(8)
C31 0.097(6) 0.073(6) 0.128(8) -0.007(5) -0.009(6) 0.035(5)
C32 0.144(9) 0.082(6) 0.107(7) 0.004(6) 0.050(7) 0.047(6)
N33 0.111(6) 0.087(5) 0.140(7) 0.006(5) 0.054(5) 0.046(5)
C34 0.130(10) 0.093(8) 0.206(14) -0.007(8) 0.062(9) 0.041(7)
C35 0.109(8) 0.082(7) 0.143(9) 0.005(6) 0.047(7) 0.033(7)
C36 0.201(17) 0.119(11) 0.25(2) -0.044(12) -0.036(14) 0.098(12)
C37 0.197(15) 0.120(11) 0.26(2) -0.046(11) -0.114(15) 0.089(11)
C38 0.134(9) 0.090(7) 0.125(8) -0.019(6) -0.032(7) 0.053(7)
C39 0.112(7) 0.090(7) 0.082(5) 0.009(5) 0.030(5) 0.031(6)
C40 0.118(8) 0.072(6) 0.122(8) 0.001(5) 0.058(7) 0.016(6)
O1A 0.104(4) 0.088(4) 0.058(3) 0.000(2) -0.004(3) 0.041(3)
C2A 0.083(5) 0.093(6) 0.063(5) 0.011(4) 0.011(4) 0.040(5)
O3A 0.091(4) 0.091(4) 0.062(3) -0.019(3) -0.012(2) 0.048(3)
C4A 0.139(8) 0.084(6) 0.050(4) -0.016(4) 0.001(4) 0.040(6)
F5A 0.402(14) 0.183(7) 0.091(4) -0.023(4) -0.061(6) 0.208(9)
F6A 0.55(2) 0.266(12) 0.272(12) 0.166(10) 0.253(15) 0.338(16)
F7A 0.349(16) 0.084(5) 0.352(17) 0.032(7) -0.227(15) 0.017(7)
O1B 0.134(5) 0.071(3) 0.075(3) -0.005(3) -0.005(3) 0.043(3)
C2B 0.096(6) 0.078(5) 0.062(5) 0.007(4) -0.001(4) 0.043(4)
O3B 0.120(5) 0.082(4) 0.075(3) -0.001(3) 0.008(3) 0.047(3)
C4B 0.117(7) 0.081(6) 0.080(5) -0.003(5) 0.003(5) 0.046(6)
F5B 0.195(6) 0.085(3) 0.094(4) -0.017(3) 0.021(4) 0.030(4)
F6B 0.128(4) 0.079(3) 0.092(3) 0.010(3) -0.001(3) 0.023(3)
F7B 0.151(6) 0.103(4) 0.192(7) 0.007(4) -0.011(5) 0.078(4)
Br3 0.1058(8) 0.1058(8) 0.0627(8) 0.000 0.000 0.0529(4)
Br4 0.1068(8) 0.1068(8) 0.0685(8) 0.000 0.000 0.0534(4)

loop_
_atom_type_symbol
_atom_type_description
_atom_type_scat_dispersion_real
_atom_type_scat_dispersion_imag
_atom_type_scat_source
C C 0.0181 0.0091 'International Tables Vol C Tables 4.2.6.8 and 6.1.1.4'
H H 0.0000 0.0000 'International Tables Vol C Tables 4.2.6.8 and 6.1.1.4'
N N 0.0311 0.0180 'International Tables Vol C Tables 4.2.6.8 and 6.1.1.4'
O O 0.0492 0.0322 'International Tables Vol C Tables 4.2.6.8 and 6.1.1.4'
F F 0.0727 0.0534 'International Tables Vol C Tables 4.2.6.8 and 6.1.1.4'
Zn Zn -1.5491 0.6778 'International Tables Vol C Tables 4.2.6.8 and 6.1.1.4'
Br Br -0.6763 1.2805 'International Tables Vol C Tables 4.2.6.8 and 6.1.1.4'

loop_
_geom_angle_atom_site_label_1
_geom_angle_atom_site_label_2
_geom_angle_atom_site_label_3
_geom_angle
_geom_angle_site_symmetry_1
_geom_angle_site_symmetry_3
O7 Zn1 N27 95.4(3) . .
O7 Zn1 N10 93.5(3) . .
N27 Zn1 N10 171.1(3) . .
O7 Zn1 N6 170.4(3) . .
N27 Zn1 N6 94.2(2) . .
N10 Zn1 N6 76.9(3) . .
O7 Zn1 N24 92.2(3) . .
N27 Zn1 N24 74.3(3) . .
N10 Zn1 N24 104.8(3) . .
N6 Zn1 N24 90.2(2) . .
O7 Zn1 N33 88.6(3) . .
N27 Zn1 N33 73.2(3) . .
N10 Zn1 N33 107.7(3) . .
N6 Zn1 N33 94.4(3) . .
N24 Zn1 N33 147.5(3) . .
C38 O1 C2 118.6(9) 3_665 .
O1A Zn2 O1A 111.56(14) . 2_655
O1A Zn2 O1A 111.56(14) . 3_665
O1A Zn2 O1A 111.56(14) 2_655 3_665
O1A Zn2 Br3 107.29(15) . .
O1A Zn2 Br3 107.29(15) 2_655 .
O1A Zn2 Br3 107.29(15) 3_665 .
O1 C2 C3 107.7(7) . .
C4 C3 C8 118.1(8) . .
C4 C3 C2 119.2(8) . .
C8 C3 C2 122.6(8) . .
C3 C4 C5 119.9(8) . .
O1B Zn5 O1B 113.45(14) . 2_655
O1B Zn5 O1B 113.45(14) . 3_665
O1B Zn5 O1B 113.45(14) 2_655 3_665
O1B Zn5 Br4 105.12(17) . .
O1B Zn5 Br4 105.12(17) 2_655 .
O1B Zn5 Br4 105.12(17) 3_665 .
N6 C5 C4 121.8(7) . .
N6 C5 C9 115.6(7) . .
C4 C5 C9 122.6(7) . .
C5 N6 C7 117.6(7) . .
C5 N6 Zn1 114.8(5) . .
C7 N6 Zn1 127.3(5) . .
N6 C7 C8 122.3(7) . .
C7 C8 C3 120.4(8) . .
N10 C9 C14 121.0(8) . .
N10 C9 C5 117.2(7) . .
C14 C9 C5 121.7(8) . .
C11 N10 C9 120.8(8) . .
C11 N10 Zn1 124.0(7) . .
C9 N10 Zn1 115.2(5) . .
N10 C11 C12 120.4(10) . .
C13 C12 C11 119.3(10) . .
C12 C13 C14 120.6(9) . .
C12 C13 C15 122.1(10) . .
C14 C13 C15 117.2(10) . .
C13 C14 C9 117.8(9) . .
O16 C15 C13 106.2(8) . .
C15 O16 C17 120.9(7) . 2_655
C18 C17 O16 116.8(8) . 3_665
C18 C17 C22 118.3(8) . .
O16 C17 C22 124.8(9) 3_665 .
C17 C18 C19 121.2(9) . .
C20 C19 C18 119.6(9) . .
C21 C20 C19 118.2(8) . .
C21 C20 C23 123.6(10) . .
C19 C20 C23 118.1(10) . .
C20 C21 C22 123.9(9) . .
C21 C22 C17 118.7(9) . .
N24 C23 C20 109.7(7) . .
C25 N24 C23 118.5(8) . .
C25 N24 Zn1 113.0(5) . .
C23 N24 Zn1 128.4(7) . .
N24 C25 C26 119.5(8) . .
N27 C26 C31 120.9(8) . .
N27 C26 C25 114.1(8) . .
C31 C26 C25 125.0(9) . .
C26 N27 C28 120.7(7) . .
C26 N27 Zn1 119.0(5) . .
C28 N27 Zn1 120.3(6) . .
N27 C28 C29 122.2(9) . .
N27 C28 C32 113.6(8) . .
C29 C28 C32 124.1(9) . .
C28 C29 C30 119.0(9) . .
C31 C30 C29 118.2(9) . .
C30 C31 C26 118.9(9) . .
N33 C32 C28 119.8(8) . .
C32 N33 C34 119.5(9) . .
C32 N33 Zn1 112.9(6) . .
C34 N33 Zn1 126.9(8) . .
N33 C34 C35 112.3(10) . .
C40 C35 C36 118.8(12) . .
C40 C35 C34 125.4(13) . .
C36 C35 C34 115.7(14) . .
C35 C36 C37 122.9(16) . .
C36 C37 C38 117.8(14) . .
O1 C38 C39 126.8(11) 2_655 .
O1 C38 C37 114.3(11) 2_655 .
C39 C38 C37 118.6(11) . .
C38 C39 C40 118.5(12) . .
C35 C40 C39 122.5(12) . .
C2A O1A Zn2 121.4(5) . .
O3A C2A O1A 130.5(8) . .
O3A C2A C4A 115.8(7) . .
O1A C2A C4A 113.7(7) . .
F6A C4A F5A 107.6(13) . .
F6A C4A F7A 101.4(13) . .
F5A C4A F7A 103.8(10) . .
F6A C4A C2A 113.8(8) . .
F5A C4A C2A 117.5(7) . .
F7A C4A C2A 111.1(10) . .
C2B O1B Zn5 129.0(5) . .
O3B C2B O1B 132.2(8) . .
O3B C2B C4B 114.7(7) . .
O1B C2B C4B 113.1(7) . .
F6B C4B F5B 104.3(8) . .
F6B C4B F7B 104.1(7) . .
F5B C4B F7B 112.4(8) . .
F6B C4B C2B 110.8(7) . .
F5B C4B C2B 113.6(7) . .
F7B C4B C2B 111.1(8) . .

loop_
_geom_bond_atom_site_label_1
_geom_bond_atom_site_label_2
_geom_bond_distance
_geom_bond_site_symmetry_2
Zn1 O7 2.085(7) .
Zn1 N27 2.098(6) .
Zn1 N10 2.120(7) .
Zn1 N6 2.158(6) .
Zn1 N24 2.229(7) .
Zn1 N33 2.309(8) .
O1 C38 1.347(12) 3_665
O1 C2 1.373(11) .
Zn2 O1A 1.967(6) .
Zn2 O1A 1.967(6) 2_655
Zn2 O1A 1.967(6) 3_665
Zn2 Br3 2.368(2) .
C2 C3 1.494(12) .
C3 C4 1.351(12) .
C3 C8 1.365(12) .
C4 C5 1.414(11) .
Zn5 O1B 1.973(5) .
Zn5 O1B 1.973(5) 2_655
Zn5 O1B 1.973(5) 3_665
Zn5 Br4 2.333(2) .
C5 N6 1.331(9) .
C5 C9 1.473(11) .
N6 C7 1.346(10) .
C7 C8 1.378(11) .
C9 N10 1.334(10) .
C9 C14 1.413(11) .
N10 C11 1.319(12) .
C11 C12 1.420(15) .
C12 C13 1.342(15) .
C13 C14 1.379(13) .
C13 C15 1.545(13) .
C15 O16 1.328(11) .
O16 C17 1.375(10) 2_655
C17 C18 1.350(12) .
C17 O16 1.375(10) 3_665
C17 C22 1.388(12) .
C18 C19 1.388(14) .
C19 C20 1.372(13) .
C20 C21 1.319(12) .
C20 C23 1.529(12) .
C21 C22 1.358(12) .
C23 N24 1.489(10) .
N24 C25 1.280(11) .
C25 C26 1.444(12) .
C26 N27 1.322(10) .
C26 C31 1.402(12) .
N27 C28 1.347(10) .
C28 C29 1.367(13) .
C28 C32 1.462(14) .
C29 C30 1.397(16) .
C30 C31 1.411(15) .
C32 N33 1.261(13) .
N33 C34 1.494(14) .
C34 C35 1.513(16) .
C35 C40 1.329(17) .
C35 C36 1.299(19) .
C36 C37 1.399(18) .
C37 C38 1.396(17) .
C38 O1 1.347(12) 2_655
C38 C39 1.370(14) .
C39 C40 1.396(14) .
O1A C2A 1.265(9) .
C2A O3A 1.230(9) .
C2A C4A 1.523(13) .
C4A F6A 1.201(12) .
C4A F5A 1.224(10) .
C4A F7A 1.258(13) .
O1B C2B 1.219(9) .
C2B O3B 1.202(9) .
C2B C4B 1.546(12) .
C4B F6B 1.351(11) .
C4B F5B 1.334(10) .
C4B F7B 1.337(11) .
